data_7715361
loop_
_publ_author_name
'Zgrabik, Joshua C.'
'Bhuniya, Balaka'
'Branstad Phillips, Thomas'
'Barroso, Jorge'
'Vlaisavljevich, Bess'
'Daly, Scott R.'

_publ_section_title
;
 Volatile lanthanide complexes with fluorinated heptadentate ligands.
;
_journal_issue 7
_journal_name_full 'Dalton transactions (Cambridge, England : 2003)'
_journal_page_first 2998
_journal_page_last 3009
_journal_paper_doi 10.1039/d3dt04198k
_journal_volume 53
_journal_year 2024
_chemical_formula_moiety 'C21 H15 F18 N4 O3 Yb'
_chemical_formula_sum 'C21 H15 F18 N4 O3 Yb'
_chemical_formula_weight 886.41
_space_group_crystal_system monoclinic
_space_group_IT_number 14
_space_group_name_Hall '-P 2ybc'
_space_group_name_H-M_alt 'P 1 21/c 1'
_atom_sites_solution_hydrogens geom
_atom_sites_solution_primary dual
_audit_creation_date 2023-06-12
_audit_creation_method
;
Olex2 1.5
(compiled 2023.03.06 svn.rbb2c1857 for OlexSys, GUI svn.r6748)
;
_audit_update_record
;
2023-12-12 deposited with the CCDC.	2024-01-12 downloaded from the CCDC.
;
_cell_angle_alpha 90
_cell_angle_beta 116.043(5)
_cell_angle_gamma 90
_cell_formula_units_Z 4
_cell_length_a 18.1775(18)
_cell_length_b 10.2981(10)
_cell_length_c 17.0455(17)
_cell_measurement_reflns_used 36260
_cell_measurement_temperature 150.15
_cell_measurement_theta_max 20.75
_cell_measurement_theta_min 2.383
_cell_volume 2866.8(5)
_computing_molecular_graphics 'Olex2 1.5 (Dolomanov et al., 2009)'
_computing_publication_material 'Olex2 1.5 (Dolomanov et al., 2009)'
_computing_structure_refinement 'SHELXL 2016/4 (Sheldrick, 2015)'
_computing_structure_solution 'SHELXT 2018/2 (Sheldrick, 2018)'
_diffrn_ambient_temperature 150.15
_diffrn_measured_fraction_theta_full 0.999
_diffrn_measured_fraction_theta_max 0.992
_diffrn_measurement_device_type 'Bruker Nonius Kappa Apex'
_diffrn_measurement_method 'CCD Phi and Omega Scans'
_diffrn_radiation_type MoK\a
_diffrn_radiation_wavelength 0.71073
_diffrn_reflns_av_R_equivalents 0.0827
_diffrn_reflns_av_unetI/netI 0.0736
_diffrn_reflns_Laue_measured_fraction_full 0.999
_diffrn_reflns_Laue_measured_fraction_max 0.992
_diffrn_reflns_limit_h_max 22
_diffrn_reflns_limit_h_min -22
_diffrn_reflns_limit_k_max 12
_diffrn_reflns_limit_k_min -12
_diffrn_reflns_limit_l_max 20
_diffrn_reflns_limit_l_min -21
_diffrn_reflns_number 34970
_diffrn_reflns_point_group_measured_fraction_full 0.999
_diffrn_reflns_point_group_measured_fraction_max 0.992
_diffrn_reflns_theta_full 25.242
_diffrn_reflns_theta_max 26.318
_diffrn_reflns_theta_min 2.660
_exptl_absorpt_coefficient_mu 3.412
_exptl_absorpt_correction_T_max 1.0000
_exptl_absorpt_correction_T_min 0.7414
_exptl_absorpt_correction_type multi-scan
_exptl_absorpt_process_details
;
SADABS-2016/2 (Bruker,2016/2) was used for absorption correction.
wR2(int) was 0.0828 before and 0.0634 after correction.
The Ratio of minimum to maximum transmission is 0.7414.
The \l/2 correction factor is Not present.
;
_exptl_crystal_density_diffrn 2.054
_exptl_crystal_description 'colorless plate-like'
_exptl_crystal_F_000 1700
_exptl_crystal_size_max 0.255
_exptl_crystal_size_mid 0.23
_exptl_crystal_size_min 0.025
_refine_diff_density_max 0.880
_refine_diff_density_min -1.393
_refine_diff_density_rms 0.150
_refine_ls_extinction_coef 0.00077(10)
_refine_ls_extinction_expression Fc^*^=kFc[1+0.001xFc^2^\l^3^/sin(2\q)]^-1/4^
_refine_ls_extinction_method 'SHELXL-2016/4 (Sheldrick 2016)'
_refine_ls_goodness_of_fit_ref 1.028
_refine_ls_hydrogen_treatment constr
_refine_ls_matrix_type full
_refine_ls_number_parameters 425
_refine_ls_number_reflns 5785
_refine_ls_number_restraints 0
_refine_ls_restrained_S_all 1.028
_refine_ls_R_factor_all 0.0699
_refine_ls_R_factor_gt 0.0372
_refine_ls_shift/su_max 0.000
_refine_ls_shift/su_mean 0.000
_refine_ls_structure_factor_coef Fsqd
_refine_ls_weighting_details 'w=1/[\s^2^(Fo^2^)+(0.0273P)^2^] where P=(Fo^2^+2Fc^2^)/3'
_refine_ls_weighting_scheme calc
_refine_ls_wR_factor_gt 0.0670
_refine_ls_wR_factor_ref 0.0755
_reflns_Friedel_coverage 0.000
_reflns_number_gt 4094
_reflns_number_total 5785
_reflns_threshold_expression 'I > 2\s(I)'
_cod_data_source_file d3dt04198k2.cif
_cod_data_source_block dal2071
_cod_database_code 7715361
_shelx_shelxl_version_number 2016/4
_shelx_space_group_comment
;
The symmetry employed for this shelxl refinement is uniquely defined
by the following loop, which should always be used as a source of
symmetry information in preference to the above space-group names.
They are only intended as comments.
;
_shelx_estimated_absorpt_t_max 0.920
_shelx_estimated_absorpt_t_min 0.477
_olex2_refinement_description
;
1. Fixed Uiso
 At 1.2 times of:
  All C(H) groups, All C(H,H) groups
2.a Secondary CH2 refined with riding coordinates:
 C11(H11A,H11B), C12(H12A,H12B), C21(H21A,H21B), C22(H22A,H22B), C31(H31A,
 H31B), C32(H32A,H32B)
2.b Aromatic/amide H refined with riding coordinates:
 C14(H14), C24(H24), C34(H34)
;
_olex2_submission_special_instructions 'No special instructions were received'

loop_
_space_group_symop_operation_xyz
'x, y, z'
'-x, y+1/2, -z+1/2'
'-x, -y, -z'
'x, -y-1/2, z-1/2'

loop_
_atom_site_label
_atom_site_type_symbol
_atom_site_fract_x
_atom_site_fract_y
_atom_site_fract_z
_atom_site_U_iso_or_equiv
_atom_site_adp_type
_atom_site_occupancy
_atom_site_site_symmetry_order
_atom_site_calc_flag
_atom_site_refinement_flags_posn
_atom_site_refinement_flags_adp
_atom_site_refinement_flags_occupancy
_atom_site_disorder_assembly
_atom_site_disorder_group
Yb1 Yb 0.25424(2) 0.64519(2) 0.43405(2) 0.02067(9) Uani 1 1 d . . . . .
F11 F 0.1462(3) 1.0018(4) 0.2700(3) 0.0711(12) Uani 1 1 d . . . . .
F12 F 0.0552(3) 1.0615(4) 0.3080(2) 0.0846(15) Uani 1 1 d . . . . .
F13 F 0.0283(2) 0.9183(4) 0.2095(2) 0.0666(11) Uani 1 1 d . . . . .
F14 F 0.0222(2) 0.8799(3) 0.5296(2) 0.0526(10) Uani 1 1 d . . . . .
F15 F -0.0034(2) 0.6775(3) 0.5093(2) 0.0473(9) Uani 1 1 d . . . . .
F16 F 0.10389(19) 0.7441(3) 0.62035(19) 0.0405(8) Uani 1 1 d . . . . .
F21 F 0.4475(2) 1.0663(4) 0.5494(3) 0.0895(15) Uani 1 1 d . . . . .
F22 F 0.3295(3) 1.0567(3) 0.4458(3) 0.0702(12) Uani 1 1 d . . . . .
F23 F 0.3440(3) 1.0728(3) 0.5759(2) 0.0695(12) Uani 1 1 d . . . . .
F24 F 0.5948(2) 0.7040(4) 0.6476(2) 0.0608(11) Uani 1 1 d . . . . .
F25 F 0.55548(19) 0.5118(3) 0.60116(19) 0.0415(8) Uani 1 1 d . . . . .
F26 F 0.5454(2) 0.5819(3) 0.7148(2) 0.0516(10) Uani 1 1 d . . . . .
F31 F 0.3614(3) 0.9110(3) 0.2915(2) 0.0650(11) Uani 1 1 d . . . . .
F32 F 0.3494(2) 0.7989(4) 0.1834(2) 0.0672(12) Uani 1 1 d . . . . .
F33 F 0.4474(2) 0.7630(4) 0.3080(3) 0.0689(12) Uani 1 1 d . . . . .
F34 F 0.1879(2) 0.4466(4) 0.0960(2) 0.0732(13) Uani 1 1 d . . . . .
F35 F 0.2315(2) 0.2928(4) 0.1910(2) 0.0647(11) Uani 1 1 d . . . . .
F36 F 0.1129(2) 0.3768(3) 0.1536(2) 0.0571(10) Uani 1 1 d . . . . .
O1 O 0.1539(2) 0.7613(3) 0.3381(2) 0.0297(9) Uani 1 1 d . . . . .
O2 O 0.3006(2) 0.8241(3) 0.5073(2) 0.0242(8) Uani 1 1 d . . . . .
O3 O 0.3271(2) 0.7058(3) 0.3676(2) 0.0275(9) Uani 1 1 d . . . . .
N1 N 0.1539(3) 0.6566(4) 0.4921(3) 0.0255(10) Uani 1 1 d . . . . .
N2 N 0.3881(3) 0.5874(4) 0.5467(2) 0.0206(10) Uani 1 1 d . . . . .
N3 N 0.2230(3) 0.4879(4) 0.3177(3) 0.0263(10) Uani 1 1 d . . . . .
N4 N 0.2449(3) 0.4290(4) 0.4924(3) 0.0237(10) Uani 1 1 d . . . . .
C11 C 0.1705(3) 0.4237(5) 0.5078(3) 0.0300(13) Uani 1 1 d . . . . .
H11A H 0.174874 0.348934 0.546125 0.036 Uiso 1 1 calc R U . . .
H11B H 0.121777 0.410040 0.451466 0.036 Uiso 1 1 calc R U . . .
C12 C 0.1595(3) 0.5468(5) 0.5497(3) 0.0292(13) Uani 1 1 d . . . . .
H12A H 0.108938 0.541274 0.557958 0.035 Uiso 1 1 calc R U . . .
H12B H 0.206524 0.559183 0.607583 0.035 Uiso 1 1 calc R U . . .
C13 C 0.1056(3) 0.7549(5) 0.4821(3) 0.0262(13) Uani 1 1 d . . . . .
C14 C 0.0912(3) 0.8567(5) 0.4209(3) 0.0298(13) Uani 1 1 d . . . . .
H14 H 0.064781 0.933209 0.426659 0.036 Uiso 1 1 calc R U . . .
C15 C 0.1136(3) 0.8501(5) 0.3538(3) 0.0293(13) Uani 1 1 d . . . . .
C16 C 0.0864(4) 0.9593(6) 0.2856(4) 0.0427(16) Uani 1 1 d . . . . .
C17 C 0.0573(4) 0.7643(5) 0.5349(4) 0.0331(14) Uani 1 1 d . . . . .
C21 C 0.3191(3) 0.4048(5) 0.5757(3) 0.0298(14) Uani 1 1 d . . . . .
H21A H 0.322962 0.310836 0.589281 0.036 Uiso 1 1 calc R U . . .
H21B H 0.313682 0.451717 0.623619 0.036 Uiso 1 1 calc R U . . .
C22 C 0.3967(3) 0.4484(5) 0.5712(3) 0.0285(13) Uani 1 1 d . . . . .
H22A H 0.444384 0.435963 0.628600 0.034 Uiso 1 1 calc R U . . .
H22B H 0.405553 0.396331 0.527256 0.034 Uiso 1 1 calc R U . . .
C23 C 0.4505(3) 0.6659(5) 0.5782(3) 0.0244(12) Uani 1 1 d . . . . .
C24 C 0.4440(3) 0.8027(5) 0.5647(3) 0.0285(13) Uani 1 1 d . . . . .
H24 H 0.493112 0.849927 0.578697 0.034 Uiso 1 1 calc R U . . .
C25 C 0.3726(3) 0.8704(5) 0.5331(3) 0.0263(13) Uani 1 1 d . . . . .
C26 C 0.3739(4) 1.0156(6) 0.5276(4) 0.0429(16) Uani 1 1 d . . . . .
C27 C 0.5374(4) 0.6161(5) 0.6359(4) 0.0368(15) Uani 1 1 d . . . . .
C31 C 0.2375(3) 0.3262(5) 0.4272(3) 0.0337(15) Uani 1 1 d . . . . .
H31A H 0.213035 0.247134 0.439115 0.040 Uiso 1 1 calc R U . . .
H31B H 0.292689 0.303409 0.433392 0.040 Uiso 1 1 calc R U . . .
C32 C 0.1848(4) 0.3717(5) 0.3346(3) 0.0364(15) Uani 1 1 d . . . . .
H32A H 0.180322 0.302125 0.292666 0.044 Uiso 1 1 calc R U . . .
H32B H 0.128996 0.392785 0.327400 0.044 Uiso 1 1 calc R U . . .
C33 C 0.2284(3) 0.5035(6) 0.2442(3) 0.0333(14) Uani 1 1 d . . . . .
C34 C 0.2721(3) 0.6083(5) 0.2285(3) 0.0339(14) Uani 1 1 d . . . . .
H34 H 0.268643 0.617321 0.171510 0.041 Uiso 1 1 calc R U . . .
C35 C 0.3178(3) 0.6943(5) 0.2897(3) 0.0252(13) Uani 1 1 d . . . . .
C36 C 0.3693(4) 0.7924(6) 0.2680(4) 0.0392(15) Uani 1 1 d . . . . .
C37 C 0.1906(4) 0.4044(7) 0.1711(4) 0.0489(18) Uani 1 1 d . . . . .

loop_
_atom_site_aniso_label
_atom_site_aniso_U_11
_atom_site_aniso_U_22
_atom_site_aniso_U_33
_atom_site_aniso_U_23
_atom_site_aniso_U_13
_atom_site_aniso_U_12
Yb1 0.02676(15) 0.01717(12) 0.02157(14) 0.00185(11) 0.01383(11) 0.00244(12)
F11 0.070(3) 0.063(3) 0.088(3) 0.042(2) 0.042(3) 0.008(2)
F12 0.155(4) 0.054(2) 0.070(3) 0.034(2) 0.073(3) 0.062(3)
F13 0.063(3) 0.085(3) 0.037(2) 0.021(2) 0.009(2) 0.021(2)
F14 0.070(3) 0.047(2) 0.064(2) 0.0085(18) 0.051(2) 0.0234(19)
F15 0.036(2) 0.058(2) 0.059(2) -0.0044(17) 0.0309(19) -0.0088(18)
F16 0.041(2) 0.056(2) 0.0296(19) -0.0003(16) 0.0199(17) 0.0030(17)
F21 0.060(3) 0.031(2) 0.176(5) 0.003(3) 0.050(3) -0.015(2)
F22 0.109(4) 0.030(2) 0.068(3) 0.016(2) 0.035(3) 0.010(2)
F23 0.119(4) 0.027(2) 0.086(3) -0.013(2) 0.067(3) 0.005(2)
F24 0.025(2) 0.054(2) 0.088(3) 0.001(2) 0.010(2) -0.0006(18)
F25 0.035(2) 0.048(2) 0.043(2) 0.0052(16) 0.0188(17) 0.0200(17)
F26 0.045(2) 0.074(3) 0.0280(19) 0.0056(18) 0.0091(17) 0.022(2)
F31 0.111(3) 0.032(2) 0.086(3) 0.005(2) 0.074(3) -0.001(2)
F32 0.106(3) 0.073(3) 0.046(2) 0.0124(19) 0.054(2) -0.010(2)
F33 0.046(3) 0.071(3) 0.098(3) 0.032(2) 0.039(2) 0.000(2)
F34 0.079(3) 0.111(3) 0.027(2) -0.025(2) 0.021(2) -0.028(3)
F35 0.061(3) 0.060(2) 0.061(3) -0.039(2) 0.016(2) 0.004(2)
F36 0.040(2) 0.080(3) 0.039(2) -0.0183(18) 0.0062(18) -0.014(2)
O1 0.038(2) 0.026(2) 0.029(2) 0.0043(17) 0.0187(19) 0.0082(19)
O2 0.028(2) 0.019(2) 0.028(2) 0.0018(15) 0.0152(18) 0.0037(16)
O3 0.039(2) 0.028(2) 0.022(2) 0.0018(16) 0.0195(19) 0.0019(18)
N1 0.027(3) 0.022(2) 0.030(3) 0.004(2) 0.016(2) 0.003(2)
N2 0.029(3) 0.016(2) 0.020(2) 0.0022(18) 0.015(2) 0.006(2)
N3 0.030(3) 0.023(2) 0.028(3) -0.002(2) 0.015(2) 0.002(2)
N4 0.026(3) 0.021(2) 0.025(2) 0.001(2) 0.013(2) 0.002(2)
C11 0.033(4) 0.024(3) 0.041(3) 0.011(3) 0.024(3) 0.000(3)
C12 0.033(3) 0.028(3) 0.035(3) 0.010(3) 0.022(3) 0.003(3)
C13 0.025(3) 0.029(3) 0.027(3) -0.001(2) 0.014(3) 0.001(3)
C14 0.036(3) 0.020(3) 0.035(3) -0.002(3) 0.018(3) 0.006(3)
C15 0.031(3) 0.025(3) 0.029(3) 0.005(3) 0.010(3) 0.004(3)
C16 0.047(4) 0.043(4) 0.038(4) 0.012(3) 0.018(4) 0.022(3)
C17 0.032(4) 0.032(3) 0.039(4) 0.000(3) 0.018(3) 0.006(3)
C21 0.042(4) 0.020(3) 0.035(3) 0.012(2) 0.023(3) 0.009(3)
C22 0.035(4) 0.025(3) 0.029(3) 0.002(3) 0.017(3) 0.006(3)
C23 0.027(3) 0.031(3) 0.020(3) 0.003(2) 0.016(3) 0.004(3)
C24 0.028(3) 0.028(3) 0.029(3) -0.003(3) 0.012(3) -0.007(3)
C25 0.037(4) 0.018(3) 0.026(3) -0.003(2) 0.016(3) -0.004(3)
C26 0.041(4) 0.028(3) 0.057(5) -0.005(3) 0.020(4) -0.003(3)
C27 0.033(4) 0.037(4) 0.036(4) 0.004(3) 0.011(3) 0.006(3)
C31 0.041(4) 0.018(3) 0.046(4) -0.001(3) 0.023(3) -0.003(2)
C32 0.045(4) 0.028(3) 0.035(3) -0.014(3) 0.017(3) -0.006(3)
C33 0.026(3) 0.046(4) 0.020(3) -0.003(3) 0.003(3) 0.012(3)
C34 0.042(4) 0.040(4) 0.024(3) 0.003(3) 0.018(3) 0.006(3)
C35 0.031(3) 0.023(3) 0.028(3) 0.010(2) 0.018(3) 0.011(3)
C36 0.058(5) 0.040(4) 0.031(4) 0.008(3) 0.031(4) 0.007(3)
C37 0.032(4) 0.070(5) 0.035(4) -0.011(3) 0.005(3) 0.002(4)

loop_
_atom_type_symbol
_atom_type_description
_atom_type_scat_dispersion_real
_atom_type_scat_dispersion_imag
_atom_type_scat_source
C C 0.0033 0.0016 'International Tables Vol C Tables 4.2.6.8 and 6.1.1.4'
H H 0.0000 0.0000 'International Tables Vol C Tables 4.2.6.8 and 6.1.1.4'
F F 0.0171 0.0103 'International Tables Vol C Tables 4.2.6.8 and 6.1.1.4'
N N 0.0061 0.0033 'International Tables Vol C Tables 4.2.6.8 and 6.1.1.4'
O O 0.0106 0.0060 'International Tables Vol C Tables 4.2.6.8 and 6.1.1.4'
Yb Yb -0.3850 5.5486 'International Tables Vol C Tables 4.2.6.8 and 6.1.1.4'

loop_
_geom_angle_atom_site_label_1
_geom_angle_atom_site_label_2
_geom_angle_atom_site_label_3
_geom_angle
_geom_angle_site_symmetry_1
_geom_angle_site_symmetry_3
_geom_angle_publ_flag
O1 Yb1 N1 75.54(13) . . ?
O1 Yb1 N2 160.47(13) . . ?
O1 Yb1 N3 86.26(13) . . ?
O1 Yb1 N4 127.52(13) . . ?
O1 Yb1 C15 18.92(12) . . ?
O1 Yb1 C25 98.53(14) . . ?
O1 Yb1 C35 78.59(12) . . ?
O2 Yb1 O1 87.25(12) . . ?
O2 Yb1 O3 83.43(12) . . ?
O2 Yb1 N1 84.04(13) . . ?
O2 Yb1 N2 75.63(12) . . ?
O2 Yb1 N3 157.86(13) . . ?
O2 Yb1 N4 127.46(12) . . ?
O2 Yb1 C15 73.52(13) . . ?
O2 Yb1 C25 19.27(13) . . ?
O2 Yb1 C35 97.39(13) . . ?
O3 Yb1 O1 87.26(12) . . ?
O3 Yb1 N1 159.14(13) . . ?
O3 Yb1 N2 81.61(13) . . ?
O3 Yb1 N3 75.14(13) . . ?
O3 Yb1 N4 129.17(13) . . ?
O3 Yb1 C15 98.39(13) . . ?
O3 Yb1 C25 68.60(13) . . ?
O3 Yb1 C35 16.84(13) . . ?
N1 Yb1 N4 71.55(13) . . ?
N1 Yb1 C15 61.98(13) . . ?
N1 Yb1 C25 101.94(14) . . ?
N1 Yb1 C35 154.00(13) . . ?
N2 Yb1 N1 111.21(13) . . ?
N2 Yb1 N3 106.11(13) . . ?
N2 Yb1 N4 71.49(13) . . ?
N2 Yb1 C15 148.92(13) . . ?
N2 Yb1 C25 62.47(13) . . ?
N2 Yb1 C35 94.16(13) . . ?
N3 Yb1 N1 114.63(14) . . ?
N3 Yb1 N4 72.27(13) . . ?
N3 Yb1 C15 103.85(14) . . ?
N3 Yb1 C25 143.08(14) . . ?
N3 Yb1 C35 60.56(14) . . ?
N4 Yb1 C15 126.55(14) . . ?
N4 Yb1 C25 127.31(13) . . ?
N4 Yb1 C35 124.45(13) . . ?
C15 Yb1 C35 93.38(13) . . ?
C25 Yb1 C15 88.39(14) . . ?
C25 Yb1 C35 84.38(14) . . ?
C15 O1 Yb1 127.0(3) . . ?
C25 O2 Yb1 126.5(3) . . ?
C35 O3 Yb1 133.3(3) . . ?
C12 N1 Yb1 113.0(3) . . ?
C13 N1 Yb1 124.6(3) . . ?
C13 N1 C12 122.1(4) . . ?
C22 N2 Yb1 114.0(3) . . ?
C23 N2 Yb1 124.5(3) . . ?
C23 N2 C22 121.2(4) . . ?
C32 N3 Yb1 110.1(3) . . ?
C33 N3 Yb1 127.7(4) . . ?
C33 N3 C32 121.8(4) . . ?
C11 N4 Yb1 109.4(3) . . ?
C11 N4 C21 109.8(4) . . ?
C11 N4 C31 108.2(4) . . ?
C21 N4 Yb1 110.0(3) . . ?
C21 N4 C31 109.7(4) . . ?
C31 N4 Yb1 109.7(3) . . ?
N4 C11 H11A 109.2 . . ?
N4 C11 H11B 109.2 . . ?
N4 C11 C12 111.8(4) . . ?
H11A C11 H11B 107.9 . . ?
C12 C11 H11A 109.2 . . ?
C12 C11 H11B 109.2 . . ?
N1 C12 C11 108.3(4) . . ?
N1 C12 H12A 110.0 . . ?
N1 C12 H12B 110.0 . . ?
C11 C12 H12A 110.0 . . ?
C11 C12 H12B 110.0 . . ?
H12A C12 H12B 108.4 . . ?
N1 C13 C14 124.6(5) . . ?
N1 C13 C17 120.4(5) . . ?
C14 C13 C17 114.9(5) . . ?
C13 C14 H14 118.4 . . ?
C15 C14 C13 123.2(5) . . ?
C15 C14 H14 118.4 . . ?
O1 C15 Yb1 34.0(2) . . ?
O1 C15 C14 128.3(5) . . ?
O1 C15 C16 113.1(5) . . ?
C14 C15 Yb1 98.8(3) . . ?
C14 C15 C16 118.6(5) . . ?
C16 C15 Yb1 139.1(4) . . ?
F11 C16 F12 107.0(6) . . ?
F11 C16 F13 106.4(5) . . ?
F11 C16 C15 112.3(5) . . ?
F12 C16 F13 106.0(5) . . ?
F12 C16 C15 113.6(5) . . ?
F13 C16 C15 111.1(5) . . ?
F14 C17 F15 105.8(5) . . ?
F14 C17 F16 105.5(4) . . ?
F14 C17 C13 113.7(5) . . ?
F15 C17 F16 106.8(4) . . ?
F15 C17 C13 112.0(4) . . ?
F16 C17 C13 112.5(4) . . ?
N4 C21 H21A 109.2 . . ?
N4 C21 H21B 109.2 . . ?
N4 C21 C22 112.1(4) . . ?
H21A C21 H21B 107.9 . . ?
C22 C21 H21A 109.2 . . ?
C22 C21 H21B 109.2 . . ?
N2 C22 C21 108.4(4) . . ?
N2 C22 H22A 110.0 . . ?
N2 C22 H22B 110.0 . . ?
C21 C22 H22A 110.0 . . ?
C21 C22 H22B 110.0 . . ?
H22A C22 H22B 108.4 . . ?
N2 C23 C24 123.5(5) . . ?
N2 C23 C27 121.5(5) . . ?
C24 C23 C27 115.0(5) . . ?
C23 C24 H24 117.7 . . ?
C25 C24 C23 124.6(5) . . ?
C25 C24 H24 117.7 . . ?
O2 C25 Yb1 34.3(2) . . ?
O2 C25 C24 126.9(5) . . ?
O2 C25 C26 113.2(5) . . ?
C24 C25 Yb1 98.3(3) . . ?
C24 C25 C26 119.8(5) . . ?
C26 C25 Yb1 137.5(4) . . ?
F21 C26 F22 103.9(5) . . ?
F21 C26 C25 114.7(5) . . ?
F22 C26 C25 111.2(5) . . ?
F23 C26 F21 107.0(5) . . ?
F23 C26 F22 106.7(5) . . ?
F23 C26 C25 112.8(5) . . ?
F24 C27 F25 106.5(5) . . ?
F24 C27 F26 107.3(5) . . ?
F24 C27 C23 112.9(5) . . ?
F25 C27 F26 107.2(4) . . ?
F25 C27 C23 111.6(5) . . ?
F26 C27 C23 111.1(5) . . ?
N4 C31 H31A 109.4 . . ?
N4 C31 H31B 109.4 . . ?
N4 C31 C32 111.3(4) . . ?
H31A C31 H31B 108.0 . . ?
C32 C31 H31A 109.4 . . ?
C32 C31 H31B 109.4 . . ?
N3 C32 C31 108.5(4) . . ?
N3 C32 H32A 110.0 . . ?
N3 C32 H32B 110.0 . . ?
C31 C32 H32A 110.0 . . ?
C31 C32 H32B 110.0 . . ?
H32A C32 H32B 108.4 . . ?
N3 C33 C34 123.5(5) . . ?
N3 C33 C37 120.4(5) . . ?
C34 C33 C37 116.1(5) . . ?
C33 C34 H34 118.1 . . ?
C35 C34 C33 123.8(5) . . ?
C35 C34 H34 118.1 . . ?
O3 C35 Yb1 29.8(2) . . ?
O3 C35 C34 128.9(5) . . ?
O3 C35 C36 112.2(5) . . ?
C34 C35 Yb1 100.7(3) . . ?
C34 C35 C36 118.9(5) . . ?
C36 C35 Yb1 139.5(4) . . ?
F31 C36 F32 105.8(5) . . ?
F31 C36 C35 112.3(5) . . ?
F32 C36 C35 113.2(5) . . ?
F33 C36 F31 107.1(5) . . ?
F33 C36 F32 107.1(5) . . ?
F33 C36 C35 111.0(5) . . ?
F34 C37 F36 105.3(5) . . ?
F34 C37 C33 112.4(6) . . ?
F35 C37 F34 107.9(5) . . ?
F35 C37 F36 106.9(6) . . ?
F35 C37 C33 111.7(5) . . ?
F36 C37 C33 112.1(5) . . ?

loop_
_geom_bond_atom_site_label_1
_geom_bond_atom_site_label_2
_geom_bond_distance
_geom_bond_site_symmetry_2
_geom_bond_publ_flag
Yb1 O1 2.193(3) . ?
Yb1 O2 2.177(3) . ?
Yb1 O3 2.177(3) . ?
Yb1 N1 2.431(4) . ?
Yb1 N2 2.420(4) . ?
Yb1 N3 2.427(4) . ?
Yb1 N4 2.474(4) . ?
Yb1 C15 3.128(5) . ?
Yb1 C25 3.109(5) . ?
Yb1 C35 3.184(5) . ?
F11 C16 1.304(7) . ?
F12 C16 1.329(6) . ?
F13 C16 1.332(7) . ?
F14 C17 1.335(6) . ?
F15 C17 1.336(6) . ?
F16 C17 1.341(6) . ?
F21 C26 1.327(7) . ?
F22 C26 1.337(7) . ?
F23 C26 1.308(6) . ?
F24 C27 1.329(6) . ?
F25 C27 1.336(6) . ?
F26 C27 1.336(6) . ?
F31 C36 1.313(6) . ?
F32 C36 1.325(6) . ?
F33 C36 1.313(7) . ?
F34 C37 1.333(7) . ?
F35 C37 1.330(7) . ?
F36 C37 1.339(7) . ?
O1 C15 1.271(6) . ?
O2 C25 1.276(6) . ?
O3 C35 1.268(5) . ?
N1 C12 1.471(6) . ?
N1 C13 1.300(6) . ?
N2 C22 1.481(6) . ?
N2 C23 1.301(6) . ?
N3 C32 1.475(6) . ?
N3 C33 1.308(6) . ?
N4 C11 1.487(6) . ?
N4 C21 1.488(6) . ?
N4 C31 1.498(6) . ?
C11 H11A 0.9900 . ?
C11 H11B 0.9900 . ?
C11 C12 1.511(7) . ?
C12 H12A 0.9900 . ?
C12 H12B 0.9900 . ?
C13 C14 1.420(7) . ?
C13 C17 1.512(7) . ?
C14 H14 0.9500 . ?
C14 C15 1.374(7) . ?
C15 C16 1.535(7) . ?
C21 H21A 0.9900 . ?
C21 H21B 0.9900 . ?
C21 C22 1.515(7) . ?
C22 H22A 0.9900 . ?
C22 H22B 0.9900 . ?
C23 C24 1.424(7) . ?
C23 C27 1.536(7) . ?
C24 H24 0.9500 . ?
C24 C25 1.361(7) . ?
C25 C26 1.499(7) . ?
C31 H31A 0.9900 . ?
C31 H31B 0.9900 . ?
C31 C32 1.517(7) . ?
C32 H32A 0.9900 . ?
C32 H32B 0.9900 . ?
C33 C34 1.434(7) . ?
C33 C37 1.521(8) . ?
C34 H34 0.9500 . ?
C34 C35 1.342(7) . ?
C35 C36 1.530(7) . ?

loop_
_geom_torsion_atom_site_label_1
_geom_torsion_atom_site_label_2
_geom_torsion_atom_site_label_3
_geom_torsion_atom_site_label_4
_geom_torsion
_geom_torsion_site_symmetry_1
_geom_torsion_site_symmetry_2
_geom_torsion_site_symmetry_3
_geom_torsion_site_symmetry_4
_geom_torsion_publ_flag
Yb1 O1 C15 C14 -34.9(8) . . . . ?
Yb1 O1 C15 C16 146.8(4) . . . . ?
Yb1 O2 C25 C24 -38.6(7) . . . . ?
Yb1 O2 C25 C26 142.6(4) . . . . ?
Yb1 O3 C35 C34 -22.0(8) . . . . ?
Yb1 O3 C35 C36 159.9(4) . . . . ?
Yb1 N1 C12 C11 -43.4(5) . . . . ?
Yb1 N1 C13 C14 14.5(7) . . . . ?
Yb1 N1 C13 C17 -167.9(4) . . . . ?
Yb1 N2 C22 C21 -41.5(4) . . . . ?
Yb1 N2 C23 C24 14.1(7) . . . . ?
Yb1 N2 C23 C27 -167.7(3) . . . . ?
Yb1 N3 C32 C31 -50.4(5) . . . . ?
Yb1 N3 C33 C34 15.1(8) . . . . ?
Yb1 N3 C33 C37 -167.9(4) . . . . ?
Yb1 N4 C11 C12 -42.8(5) . . . . ?
Yb1 N4 C21 C22 -42.2(4) . . . . ?
Yb1 N4 C31 C32 -37.5(5) . . . . ?
Yb1 C15 C16 F11 -21.0(9) . . . . ?
Yb1 C15 C16 F12 -142.5(5) . . . . ?
Yb1 C15 C16 F13 98.1(6) . . . . ?
Yb1 C25 C26 F21 -146.1(5) . . . . ?
Yb1 C25 C26 F22 -28.6(8) . . . . ?
Yb1 C25 C26 F23 91.1(7) . . . . ?
Yb1 C35 C36 F31 -33.1(8) . . . . ?
Yb1 C35 C36 F32 -152.9(4) . . . . ?
Yb1 C35 C36 F33 86.7(6) . . . . ?
O1 C15 C16 F11 -48.9(7) . . . . ?
O1 C15 C16 F12 -170.4(5) . . . . ?
O1 C15 C16 F13 70.2(6) . . . . ?
O2 C25 C26 F21 -176.5(5) . . . . ?
O2 C25 C26 F22 -59.0(7) . . . . ?
O2 C25 C26 F23 60.7(7) . . . . ?
O3 C35 C36 F31 -48.4(7) . . . . ?
O3 C35 C36 F32 -168.1(5) . . . . ?
O3 C35 C36 F33 71.5(6) . . . . ?
N1 C13 C14 C15 13.4(9) . . . . ?
N1 C13 C17 F14 168.7(5) . . . . ?
N1 C13 C17 F15 -71.5(6) . . . . ?
N1 C13 C17 F16 48.7(7) . . . . ?
N2 C23 C24 C25 13.6(8) . . . . ?
N2 C23 C27 F24 167.4(5) . . . . ?
N2 C23 C27 F25 47.5(7) . . . . ?
N2 C23 C27 F26 -72.0(6) . . . . ?
N3 C33 C34 C35 6.0(9) . . . . ?
N3 C33 C37 F34 168.0(5) . . . . ?
N3 C33 C37 F35 -70.4(7) . . . . ?
N3 C33 C37 F36 49.6(8) . . . . ?
N4 C11 C12 N1 58.4(5) . . . . ?
N4 C21 C22 N2 56.2(5) . . . . ?
N4 C31 C32 N3 60.1(5) . . . . ?
C11 N4 C21 C22 -162.6(4) . . . . ?
C11 N4 C31 C32 81.8(5) . . . . ?
C12 N1 C13 C14 -173.2(5) . . . . ?
C12 N1 C13 C17 4.4(8) . . . . ?
C13 N1 C12 C11 143.4(5) . . . . ?
C13 C14 C15 Yb1 -24.0(6) . . . . ?
C13 C14 C15 O1 -5.1(9) . . . . ?
C13 C14 C15 C16 173.2(5) . . . . ?
C14 C13 C17 F14 -13.5(7) . . . . ?
C14 C13 C17 F15 106.4(5) . . . . ?
C14 C13 C17 F16 -133.4(5) . . . . ?
C14 C15 C16 F11 132.7(6) . . . . ?
C14 C15 C16 F12 11.1(8) . . . . ?
C14 C15 C16 F13 -108.3(6) . . . . ?
C17 C13 C14 C15 -164.3(5) . . . . ?
C21 N4 C11 C12 77.9(5) . . . . ?
C21 N4 C31 C32 -158.5(4) . . . . ?
C22 N2 C23 C24 -172.7(4) . . . . ?
C22 N2 C23 C27 5.5(7) . . . . ?
C23 N2 C22 C21 144.7(4) . . . . ?
C23 C24 C25 Yb1 -23.9(5) . . . . ?
C23 C24 C25 O2 -3.1(9) . . . . ?
C23 C24 C25 C26 175.6(5) . . . . ?
C24 C23 C27 F24 -14.2(7) . . . . ?
C24 C23 C27 F25 -134.1(5) . . . . ?
C24 C23 C27 F26 106.3(5) . . . . ?
C24 C25 C26 F21 4.6(8) . . . . ?
C24 C25 C26 F22 122.1(6) . . . . ?
C24 C25 C26 F23 -118.2(6) . . . . ?
C27 C23 C24 C25 -164.7(5) . . . . ?
C31 N4 C11 C12 -162.4(4) . . . . ?
C31 N4 C21 C22 78.6(5) . . . . ?
C32 N3 C33 C34 -173.5(5) . . . . ?
C32 N3 C33 C37 3.5(8) . . . . ?
C33 N3 C32 C31 136.8(5) . . . . ?
C33 C34 C35 Yb1 -15.7(6) . . . . ?
C33 C34 C35 O3 -4.8(9) . . . . ?
C33 C34 C35 C36 173.2(5) . . . . ?
C34 C33 C37 F34 -14.7(8) . . . . ?
C34 C33 C37 F35 106.8(6) . . . . ?
C34 C33 C37 F36 -133.2(6) . . . . ?
C34 C35 C36 F31 133.3(5) . . . . ?
C34 C35 C36 F32 13.5(8) . . . . ?
C34 C35 C36 F33 -106.9(6) . . . . ?
C37 C33 C34 C35 -171.1(5) . . . . ?
